data_2219592
loop_
_publ_author_name
'Liu, Chun-Bo'
'Wang, Jian'
'Li, Xiu-Ying'
'Che, Guang-Bo'
'Liu, Yang'

_publ_section_title
;10,11,12,13-Tetrahydro-4,5,9,14-tetraazadibenz[<i>a</i>,<i>c</i>]anthracene--benzene-1,4-dicarboxylic
 acid (2/1)
;
_journal_coeditor_code HB2788
_journal_issue 10
_journal_name_full 'Acta Crystallographica Section E'
_journal_page_first o1877
_journal_paper_doi 10.1107/S1600536808027785
_journal_volume 64
_journal_year 2008
_chemical_formula_iupac '2C18 H14 N4 , C8 H6 O4'
_chemical_formula_moiety '2C18 H14 N4 , C8 H6 O4'
_chemical_formula_sum 'C44 H34 N8 O4'
_chemical_formula_weight 738.80
_chemical_name_systematic
;
10,11,12,13-Tetrahydro-4,5,9,14-tetraazadibenz[<i>a</i>,<i>c</i>]anthracene--
benzene-1,4-dicarboxylic acid (2/1)
;
_space_group_IT_number 2
_symmetry_cell_setting triclinic
_symmetry_space_group_name_Hall '-P 1'
_symmetry_space_group_name_H-M 'P -1'
_atom_sites_solution_hydrogens geom
_atom_sites_solution_primary direct
_atom_sites_solution_secondary difmap
_audit_creation_method SHELXL97
_cell_angle_alpha 101.469(9)
_cell_angle_beta 97.429(9)
_cell_angle_gamma 109.697(6)
_cell_formula_units_Z 1
_cell_length_a 7.266(4)
_cell_length_b 9.917(5)
_cell_length_c 13.564(9)
_cell_measurement_reflns_used 2386
_cell_measurement_temperature 292(2)
_cell_measurement_theta_max 26.04
_cell_measurement_theta_min 2.26
_cell_volume 881.2(9)
_computing_cell_refinement 'SAINT (Bruker, 2002)'
_computing_data_collection 'SMART (Bruker, 2002)'
_computing_data_reduction 'SAINT (Bruker, 2002)'
_computing_molecular_graphics 'SHELXTL (Sheldrick, 2008)'
_computing_publication_material 'SHELXTL (Sheldrick, 2008)'
_computing_structure_refinement 'SHELXL97 (Sheldrick, 2008)'
_computing_structure_solution 'SHELXS97 (Sheldrick, 2008)'
_diffrn_ambient_temperature 292(2)
_diffrn_measured_fraction_theta_full 0.993
_diffrn_measured_fraction_theta_max 0.993
_diffrn_measurement_device_type 'Bruker SMART CCD'
_diffrn_measurement_method \w
_diffrn_radiation_monochromator graphite
_diffrn_radiation_source 'fine-focus sealed tube'
_diffrn_radiation_type MoK\a
_diffrn_radiation_wavelength 0.71073
_diffrn_reflns_av_R_equivalents 0.0468
_diffrn_reflns_av_sigmaI/netI 0.0815
_diffrn_reflns_limit_h_max 8
_diffrn_reflns_limit_h_min -8
_diffrn_reflns_limit_k_max 12
_diffrn_reflns_limit_k_min -12
_diffrn_reflns_limit_l_max 16
_diffrn_reflns_limit_l_min -16
_diffrn_reflns_number 7636
_diffrn_reflns_theta_full 26.05
_diffrn_reflns_theta_max 26.05
_diffrn_reflns_theta_min 2.26
_diffrn_standards_decay_% 0
_diffrn_standards_interval_count 0
_diffrn_standards_interval_time 0
_diffrn_standards_number 0
_exptl_absorpt_coefficient_mu 0.092
_exptl_absorpt_correction_T_max 0.992
_exptl_absorpt_correction_T_min 0.978
_exptl_absorpt_correction_type multi-scan
_exptl_absorpt_process_details '(SADABS; Bruker, 2002)'
_exptl_crystal_colour colorless
_exptl_crystal_density_diffrn 1.392
_exptl_crystal_density_method 'not measured'
_exptl_crystal_description block
_exptl_crystal_F_000 386
_exptl_crystal_size_max 0.32
_exptl_crystal_size_mid 0.21
_exptl_crystal_size_min 0.08
_refine_diff_density_max 0.344
_refine_diff_density_min -0.183
_refine_ls_extinction_method none
_refine_ls_goodness_of_fit_ref 0.930
_refine_ls_hydrogen_treatment constr
_refine_ls_matrix_type full
_refine_ls_number_parameters 253
_refine_ls_number_reflns 3444
_refine_ls_number_restraints 0
_refine_ls_restrained_S_all 0.930
_refine_ls_R_factor_all 0.1571
_refine_ls_R_factor_gt 0.0584
_refine_ls_shift/su_max 0.000
_refine_ls_shift/su_mean 0.000
_refine_ls_structure_factor_coef Fsqd
_refine_ls_weighting_details 'calc w=1/[\s^2^(Fo^2^)+(0.0762P)^2^] where P=(Fo^2^+2Fc^2^)/3'
_refine_ls_weighting_scheme calc
_refine_ls_wR_factor_gt 0.1345
_refine_ls_wR_factor_ref 0.1800
_reflns_number_gt 1394
_reflns_number_total 3444
_reflns_threshold_expression I>2\s(I)
_cod_data_source_file hb2788.cif
_cod_data_source_block I
_cod_database_code 2219592
_cod_database_fobs_code 2219592

loop_
_symmetry_equiv_pos_as_xyz
'x, y, z'
'-x, -y, -z'

loop_
_atom_site_type_symbol
_atom_site_label
_atom_site_fract_x
_atom_site_fract_y
_atom_site_fract_z
_atom_site_U_iso_or_equiv
_atom_site_adp_type
_atom_site_calc_flag
_atom_site_refinement_flags
_atom_site_occupancy
C C1 0.7589(5) 0.5815(4) 1.2595(3) 0.0603(10) Uani d . 1
H H1 0.7594 0.6000 1.3295 0.072 Uiso calc R 1
C C2 0.7631(5) 0.6947(4) 1.2121(3) 0.0593(9) Uani d . 1
H H2 0.7692 0.7861 1.2495 0.071 Uiso calc R 1
C C3 0.7581(4) 0.6668(4) 1.1082(3) 0.0534(9) Uani d . 1
H H3 0.7589 0.7394 1.0739 0.064 Uiso calc R 1
C C4 0.7517(4) 0.5297(3) 1.0542(2) 0.0411(8) Uani d . 1
C C5 0.7492(4) 0.4942(3) 0.9448(2) 0.0418(8) Uani d . 1
C C6 0.7476(4) 0.5624(4) 0.7934(3) 0.0473(8) Uani d . 1
C C7 0.7508(5) 0.6785(4) 0.7365(2) 0.0607(10) Uani d . 1
H H7A 0.8810 0.7585 0.7590 0.073 Uiso calc R 1
H H7B 0.6518 0.7193 0.7543 0.073 Uiso calc R 1
C C8 0.7086(6) 0.6201(4) 0.6202(3) 0.0773(12) Uani d . 1
H H8A 0.5654 0.5694 0.5943 0.093 Uiso calc R 1
H H8B 0.7534 0.7030 0.5898 0.093 Uiso calc R 1
C C9 0.8103(6) 0.5164(4) 0.5882(3) 0.0779(12) Uani d . 1
H H9A 0.9537 0.5678 0.6125 0.093 Uiso calc R 1
H H9B 0.7826 0.4845 0.5137 0.093 Uiso calc R 1
C C10 0.7414(6) 0.3822(4) 0.6306(2) 0.0669(10) Uani d . 1
H H10A 0.6063 0.3186 0.5940 0.080 Uiso calc R 1
H H10B 0.8271 0.3265 0.6187 0.080 Uiso calc R 1
C C11 0.7453(4) 0.4230(4) 0.7430(2) 0.0485(8) Uani d . 1
C C12 0.7473(4) 0.3561(3) 0.8947(2) 0.0433(8) Uani d . 1
C C13 0.7493(4) 0.2468(3) 0.9524(2) 0.0439(8) Uani d . 1
C C14 0.7547(4) 0.1100(4) 0.9065(3) 0.0535(9) Uani d . 1
H H14 0.7545 0.0847 0.8367 0.064 Uiso calc R 1
C C15 0.7602(5) 0.0130(4) 0.9645(3) 0.0578(9) Uani d . 1
H H15 0.7664 -0.0782 0.9355 0.069 Uiso calc R 1
C C16 0.7563(5) 0.0539(4) 1.0681(3) 0.0622(10) Uani d . 1
H H16 0.7582 -0.0131 1.1071 0.075 Uiso calc R 1
C C17 0.7489(4) 0.2799(3) 1.0574(2) 0.0431(8) Uani d . 1
C C18 0.7504(4) 0.4245(3) 1.1102(2) 0.0429(8) Uani d . 1
C C19 0.7010(6) 0.0878(4) 1.3406(3) 0.0611(10) Uani d . 1
C C20 0.5949(5) 0.0433(3) 1.4226(2) 0.0527(9) Uani d . 1
C C21 0.4077(6) 0.0460(4) 1.4252(3) 0.0597(10) Uani d . 1
H H21 0.3439 0.0761 1.3747 0.072 Uiso calc R 1
C C22 0.6860(5) -0.0042(4) 1.4971(3) 0.0611(10) Uani d . 1
H H22 0.8116 -0.0082 1.4950 0.073 Uiso calc R 1
N N1 0.7543(4) 0.4499(3) 1.2122(2) 0.0533(7) Uani d . 1
N N2 0.7502(4) 0.1824(3) 1.1147(2) 0.0513(7) Uani d . 1
N N3 0.7496(4) 0.5981(3) 0.89318(19) 0.0472(7) Uani d . 1
N N4 0.7442(4) 0.3203(3) 0.79299(19) 0.0491(7) Uani d . 1
O O1 0.8422(4) 0.0570(3) 1.3217(2) 0.0853(9) Uani d . 1
O O2 0.6271(4) 0.1674(3) 1.29255(18) 0.0766(8) Uani d . 1
H H2A 0.6112 0.1355 1.2302 0.115 Uiso calc R 1

loop_
_atom_site_aniso_label
_atom_site_aniso_U_11
_atom_site_aniso_U_22
_atom_site_aniso_U_33
_atom_site_aniso_U_12
_atom_site_aniso_U_13
_atom_site_aniso_U_23
C1 0.067(2) 0.068(3) 0.049(2) 0.028(2) 0.0207(18) 0.014(2)
C2 0.070(2) 0.053(2) 0.057(3) 0.0253(19) 0.0208(19) 0.0101(19)
C3 0.054(2) 0.053(2) 0.058(2) 0.0230(18) 0.0178(18) 0.0190(19)
C4 0.0385(18) 0.0422(19) 0.043(2) 0.0169(15) 0.0081(15) 0.0082(16)
C5 0.0338(18) 0.046(2) 0.045(2) 0.0133(15) 0.0059(15) 0.0148(17)
C6 0.0439(19) 0.050(2) 0.049(2) 0.0188(17) 0.0066(16) 0.0151(18)
C7 0.069(2) 0.065(2) 0.051(2) 0.0243(19) 0.0119(19) 0.0243(19)
C8 0.106(3) 0.082(3) 0.053(3) 0.043(3) 0.015(2) 0.026(2)
C9 0.100(3) 0.093(3) 0.057(2) 0.047(3) 0.025(2) 0.029(2)
C10 0.084(3) 0.070(3) 0.043(2) 0.027(2) 0.0104(19) 0.0135(19)
C11 0.049(2) 0.052(2) 0.041(2) 0.0161(17) 0.0074(16) 0.0106(18)
C12 0.0388(18) 0.047(2) 0.042(2) 0.0156(15) 0.0067(15) 0.0103(17)
C13 0.0391(18) 0.044(2) 0.048(2) 0.0137(15) 0.0108(15) 0.0134(17)
C14 0.058(2) 0.050(2) 0.052(2) 0.0230(18) 0.0093(17) 0.0091(19)
C15 0.070(2) 0.043(2) 0.064(2) 0.0256(19) 0.0160(19) 0.0128(19)
C16 0.072(2) 0.049(2) 0.067(3) 0.0211(19) 0.015(2) 0.023(2)
C17 0.0412(18) 0.0398(19) 0.049(2) 0.0132(15) 0.0120(15) 0.0146(17)
C18 0.0401(18) 0.048(2) 0.043(2) 0.0173(16) 0.0116(15) 0.0135(17)
C19 0.079(3) 0.053(2) 0.057(2) 0.025(2) 0.024(2) 0.0211(19)
C20 0.067(2) 0.043(2) 0.050(2) 0.0207(18) 0.0185(18) 0.0124(17)
C21 0.074(3) 0.059(2) 0.054(2) 0.030(2) 0.0161(19) 0.0227(19)
C22 0.069(2) 0.060(2) 0.066(2) 0.0287(19) 0.023(2) 0.025(2)
N1 0.0634(18) 0.0523(19) 0.0464(18) 0.0224(15) 0.0166(14) 0.0131(15)
N2 0.0600(18) 0.0427(17) 0.0547(18) 0.0202(14) 0.0139(14) 0.0171(15)
N3 0.0502(16) 0.0494(17) 0.0433(17) 0.0193(13) 0.0087(13) 0.0143(14)
N4 0.0541(17) 0.0485(17) 0.0435(18) 0.0194(14) 0.0095(13) 0.0098(14)
O1 0.099(2) 0.097(2) 0.101(2) 0.0578(18) 0.0578(18) 0.0550(17)
O2 0.101(2) 0.0836(19) 0.0687(17) 0.0465(16) 0.0330(15) 0.0399(15)

loop_
_atom_type_symbol
_atom_type_description
_atom_type_scat_dispersion_real
_atom_type_scat_dispersion_imag
_atom_type_scat_source
C C 0.0033 0.0016 'International Tables Vol C Tables 4.2.6.8 and 6.1.1.4'
H H 0.0000 0.0000 'International Tables Vol C Tables 4.2.6.8 and 6.1.1.4'
N N 0.0061 0.0033 'International Tables Vol C Tables 4.2.6.8 and 6.1.1.4'
O O 0.0106 0.0060 'International Tables Vol C Tables 4.2.6.8 and 6.1.1.4'

loop_
_geom_angle_atom_site_label_1
_geom_angle_atom_site_label_2
_geom_angle_atom_site_label_3
_geom_angle_site_symmetry_1
_geom_angle_site_symmetry_3
_geom_angle
N1 C1 C2 . . 124.8(3)
N1 C1 H1 . . 117.6
C2 C1 H1 . . 117.6
C3 C2 C1 . . 117.8(3)
C3 C2 H2 . . 121.1
C1 C2 H2 . . 121.1
C2 C3 C4 . . 119.9(3)
C2 C3 H3 . . 120.1
C4 C3 H3 . . 120.1
C3 C4 C18 . . 117.4(3)
C3 C4 C5 . . 122.5(3)
C18 C4 C5 . . 120.1(3)
N3 C5 C12 . . 121.2(3)
N3 C5 C4 . . 118.5(3)
C12 C5 C4 . . 120.3(3)
N3 C6 C11 . . 121.7(3)
N3 C6 C7 . . 116.9(3)
C11 C6 C7 . . 121.4(3)
C6 C7 C8 . . 113.5(3)
C6 C7 H7A . . 108.9
C8 C7 H7A . . 108.9
C6 C7 H7B . . 108.9
C8 C7 H7B . . 108.9
H7A C7 H7B . . 107.7
C9 C8 C7 . . 112.1(3)
C9 C8 H8A . . 109.2
C7 C8 H8A . . 109.2
C9 C8 H8B . . 109.2
C7 C8 H8B . . 109.2
H8A C8 H8B . . 107.9
C8 C9 C10 . . 111.6(3)
C8 C9 H9A . . 109.3
C10 C9 H9A . . 109.3
C8 C9 H9B . . 109.3
C10 C9 H9B . . 109.3
H9A C9 H9B . . 108.0
C11 C10 C9 . . 112.4(3)
C11 C10 H10A . . 109.1
C9 C10 H10A . . 109.1
C11 C10 H10B . . 109.1
C9 C10 H10B . . 109.1
H10A C10 H10B . . 107.9
N4 C11 C6 . . 121.7(3)
N4 C11 C10 . . 116.5(3)
C6 C11 C10 . . 121.8(3)
N4 C12 C5 . . 121.5(3)
N4 C12 C13 . . 118.5(3)
C5 C12 C13 . . 120.1(3)
C14 C13 C17 . . 118.3(3)
C14 C13 C12 . . 122.0(3)
C17 C13 C12 . . 119.7(3)
C15 C14 C13 . . 119.6(3)
C15 C14 H14 . . 120.2
C13 C14 H14 . . 120.2
C14 C15 C16 . . 118.3(3)
C14 C15 H15 . . 120.8
C16 C15 H15 . . 120.8
N2 C16 C15 . . 124.0(3)
N2 C16 H16 . . 118.0
C15 C16 H16 . . 118.0
N2 C17 C13 . . 122.2(3)
N2 C17 C18 . . 117.4(3)
C13 C17 C18 . . 120.4(3)
N1 C18 C4 . . 123.4(3)
N1 C18 C17 . . 117.1(3)
C4 C18 C17 . . 119.4(3)
O1 C19 O2 . . 123.7(4)
O1 C19 C20 . . 123.6(4)
O2 C19 C20 . . 112.6(4)
C21 C20 C22 . . 119.2(3)
C21 C20 C19 . . 121.8(3)
C22 C20 C19 . . 119.0(4)
C20 C21 C22 . 2_658 120.1(3)
C20 C21 H21 . . 119.9
C22 C21 H21 2_658 . 119.9
C20 C22 C21 . 2_658 120.6(3)
C20 C22 H22 . . 119.7
C21 C22 H22 2_658 . 119.7
C1 N1 C18 . . 116.7(3)
C16 N2 C17 . . 117.6(3)
C6 N3 C5 . . 117.0(3)
C11 N4 C12 . . 116.9(3)
C19 O2 H2A . . 109.5

loop_
_geom_bond_atom_site_label_1
_geom_bond_atom_site_label_2
_geom_bond_site_symmetry_2
_geom_bond_distance
C1 N1 . 1.323(4)
C1 C2 . 1.393(4)
C1 H1 . 0.9300
C2 C3 . 1.375(4)
C2 H2 . 0.9300
C3 C4 . 1.393(4)
C3 H3 . 0.9300
C4 C18 . 1.405(4)
C4 C5 . 1.452(4)
C5 N3 . 1.355(3)
C5 C12 . 1.398(4)
C6 N3 . 1.327(4)
C6 C11 . 1.408(4)
C6 C7 . 1.504(4)
C7 C8 . 1.520(4)
C7 H7A . 0.9700
C7 H7B . 0.9700
C8 C9 . 1.486(5)
C8 H8A . 0.9700
C8 H8B . 0.9700
C9 C10 . 1.511(4)
C9 H9A . 0.9700
C9 H9B . 0.9700
C10 C11 . 1.491(4)
C10 H10A . 0.9700
C10 H10B . 0.9700
C11 N4 . 1.329(4)
C12 N4 . 1.349(4)
C12 C13 . 1.461(4)
C13 C14 . 1.392(4)
C13 C17 . 1.397(4)
C14 C15 . 1.366(4)
C14 H14 . 0.9300
C15 C16 . 1.389(4)
C15 H15 . 0.9300
C16 N2 . 1.322(4)
C16 H16 . 0.9300
C17 N2 . 1.357(4)
C17 C18 . 1.466(4)
C18 N1 . 1.351(4)
C19 O1 . 1.208(4)
C19 O2 . 1.317(4)
C19 C20 . 1.488(5)
C20 C21 . 1.375(4)
C20 C22 . 1.381(4)
C21 C22 2_658 1.384(4)
C21 H21 . 0.9300
C22 C21 2_658 1.384(4)
C22 H22 . 0.9300
O2 H2A . 0.8200

loop_
_geom_hbond_atom_site_label_D
_geom_hbond_atom_site_label_H
_geom_hbond_atom_site_label_A
_geom_hbond_distance_DH
_geom_hbond_distance_HA
_geom_hbond_distance_DA
_geom_hbond_angle_DHA
O2 H2A N2 0.82 2.02 2.694(4) 139
